data_2221593
loop_
_publ_author_name
'Finze, Maik'
'Reiss, Guido J.'

_publ_section_title
;
 Tetraethylammonium 12-phenylethynylcarba-<i>closo</i>-dodecaborate,
 [Et~4~N][12-PhCC-<i>closo</i>-CB~11~H~11~]
;
_journal_coeditor_code BR2103
_journal_issue 5
_journal_name_full 'Acta Crystallographica Section E'
_journal_page_first o1048
_journal_paper_doi 10.1107/S1600536809013300
_journal_volume 65
_journal_year 2009
_chemical_formula_iupac 'C8 H20 N +, C9 H16 B11 -'
_chemical_formula_moiety 'C8 H20 N +, C9 H16 B11 -'
_chemical_formula_sum 'C17 H36 B11 N'
_chemical_formula_weight 373.38
_chemical_melting_point 433
_chemical_name_systematic
;
Tetraethylammonium 12-phenylethynylcarba-<i>closo</i>-dodecaborate
;
_space_group_IT_number 2
_symmetry_cell_setting triclinic
_symmetry_space_group_name_Hall '-P 1'
_symmetry_space_group_name_H-M 'P -1'
_atom_sites_solution_hydrogens difmap
_atom_sites_solution_primary direct
_atom_sites_solution_secondary difmap
_audit_creation_method SHELXL-97
_cell_angle_alpha 81.032(7)
_cell_angle_beta 79.899(7)
_cell_angle_gamma 71.553(7)
_cell_formula_units_Z 2
_cell_length_a 8.8201(6)
_cell_length_b 12.0929(11)
_cell_length_c 12.1858(11)
_cell_measurement_reflns_used 4623
_cell_measurement_temperature 293(2)
_cell_measurement_theta_max 20.73
_cell_measurement_theta_min 6.80
_cell_volume 1206.82(18)
_computing_cell_refinement 'CrysAlis RED (Kuma, 2000)'
_computing_data_collection 'CrysAlis CCD (Kuma, 2000)'
_computing_data_reduction 'CrysAlis RED (Kuma, 2000)'
_computing_molecular_graphics 'DIAMOND (Brandenburg, 2008)'
_computing_publication_material 'SHELXL97 (Sheldrick, 2008)'
_computing_structure_refinement 'SHELXL97 (Sheldrick, 2008)'
_computing_structure_solution 'SHELXS97 (Sheldrick, 2008)'
_diffrn_ambient_temperature 293(2)
_diffrn_measured_fraction_theta_full 0.991
_diffrn_measured_fraction_theta_max 0.991
_diffrn_measurement_device_type 'Stoe Stadi CCD'
_diffrn_measurement_method \w
_diffrn_radiation_monochromator graphite
_diffrn_radiation_source 'fine-focus sealed tube'
_diffrn_radiation_type MoK\a
_diffrn_radiation_wavelength 0.71073
_diffrn_reflns_av_R_equivalents 0.0509
_diffrn_reflns_av_sigmaI/netI 0.0326
_diffrn_reflns_limit_h_max 10
_diffrn_reflns_limit_h_min -10
_diffrn_reflns_limit_k_max 14
_diffrn_reflns_limit_k_min -14
_diffrn_reflns_limit_l_max 14
_diffrn_reflns_limit_l_min -14
_diffrn_reflns_number 17081
_diffrn_reflns_theta_full 25.00
_diffrn_reflns_theta_max 25.00
_diffrn_reflns_theta_min 5.13
_diffrn_standards_number 0
_exptl_absorpt_coefficient_mu 0.051
_exptl_absorpt_correction_type none
_exptl_crystal_colour colourless
_exptl_crystal_density_diffrn 1.031
_exptl_crystal_density_method 'not measured'
_exptl_crystal_description block
_exptl_crystal_F_000 400
_exptl_crystal_size_max 0.3
_exptl_crystal_size_mid 0.25
_exptl_crystal_size_min 0.2
_refine_diff_density_max 0.161
_refine_diff_density_min -0.155
_refine_ls_extinction_coef 0.037(3)
_refine_ls_extinction_expression Fc^*^=kFc[1+0.001xFc^2^\l^3^/sin(2\q)]^-1/4^
_refine_ls_extinction_method 'SHELXL97 (Sheldrick, 2008)'
_refine_ls_goodness_of_fit_ref 1.002
_refine_ls_hydrogen_treatment mixed
_refine_ls_matrix_type full
_refine_ls_number_parameters 363
_refine_ls_number_reflns 4219
_refine_ls_number_restraints 0
_refine_ls_restrained_S_all 1.002
_refine_ls_R_factor_all 0.0624
_refine_ls_R_factor_gt 0.0478
_refine_ls_shift/su_max 0.000
_refine_ls_shift/su_mean 0.000
_refine_ls_structure_factor_coef Fsqd
_refine_ls_weighting_details 'calc w=1/[\s^2^(Fo^2^)+(0.01P)^2^+0.45P] where P=(Fo^2^+2Fc^2^)/3'
_refine_ls_weighting_scheme calc
_refine_ls_wR_factor_gt 0.0945
_refine_ls_wR_factor_ref 0.1005
_reflns_number_gt 3228
_reflns_number_total 4219
_reflns_threshold_expression I>2\s(I)
_cod_data_source_file br2103.cif
_cod_data_source_block I
_cod_database_code 2221593
_cod_database_fobs_code 2221593

loop_
_symmetry_equiv_pos_as_xyz
'x, y, z'
'-x, -y, -z'

loop_
_atom_site_type_symbol
_atom_site_label
_atom_site_fract_x
_atom_site_fract_y
_atom_site_fract_z
_atom_site_U_iso_or_equiv
_atom_site_adp_type
_atom_site_calc_flag
_atom_site_refinement_flags
_atom_site_occupancy
_atom_site_disorder_assembly
_atom_site_disorder_group
N N1 0.02767(14) 0.15270(10) 0.23820(10) 0.0443(3) Uani d . 1 . .
C C11 0.1693(2) 0.11482(16) 0.30484(17) 0.0572(4) Uani d . 1 . .
H H11A 0.145(2) 0.1795(17) 0.3523(15) 0.075(6) Uiso d . 1 . .
H H11B 0.264(2) 0.1153(15) 0.2471(15) 0.067(5) Uiso d . 1 . .
C C12 0.1927(2) -0.00116(17) 0.37487(17) 0.0756(6) Uani d . 1 . .
H H12A 0.0981 0.0009 0.4282 0.115(5) Uiso calc R 1 . .
H H12B 0.2842 -0.0170 0.4139 0.115(5) Uiso calc R 1 . .
H H12C 0.2110 -0.0617 0.3274 0.115(5) Uiso calc R 1 . .
C C13 0.0403(3) 0.06144(18) 0.16256(17) 0.0621(5) Uani d . 1 . .
H H13A 0.034(2) -0.0082(16) 0.2173(15) 0.071(5) Uiso d . 1 . .
H H13B -0.055(2) 0.0949(16) 0.1246(15) 0.074(6) Uiso d . 1 . .
C C14 0.1930(3) 0.0312(2) 0.08048(18) 0.0937(7) Uani d . 1 . .
H H14A 0.1895 -0.0262 0.0355 0.149(6) Uiso calc R 1 . .
H H14B 0.2844 0.0001 0.1208 0.149(6) Uiso calc R 1 . .
H H14C 0.2024 0.1005 0.0329 0.149(6) Uiso calc R 1 . .
C C15 0.0310(3) 0.26924(16) 0.17111(18) 0.0655(5) Uani d . 1 . .
H H15A 0.021(2) 0.3226(17) 0.2329(15) 0.074(6) Uiso d . 1 . .
H H15B 0.140(2) 0.2534(16) 0.1284(16) 0.075(6) Uiso d . 1 . .
C C16 -0.0984(3) 0.32222(19) 0.09677(17) 0.0891(7) Uani d . 1 . .
H H16A -0.0897 0.2691 0.0434 0.126(5) Uiso calc R 1 . .
H H16B -0.0861 0.3948 0.0577 0.126(5) Uiso calc R 1 . .
H H16C -0.2023 0.3366 0.1416 0.126(5) Uiso calc R 1 . .
C C17 -0.12997(19) 0.16523(15) 0.31589(15) 0.0494(4) Uani d . 1 . .
H H17A -0.119(2) 0.0852(16) 0.3536(14) 0.062(5) Uiso d . 1 . .
H H17B -0.207(2) 0.1839(14) 0.2658(14) 0.060(5) Uiso d . 1 . .
C C18 -0.1717(2) 0.25361(16) 0.39823(15) 0.0660(5) Uani d . 1 . .
H H18A -0.1861 0.3305 0.3586 0.101(4) Uiso calc R 1 . .
H H18B -0.0860 0.2361 0.4430 0.101(4) Uiso calc R 1 . .
H H18C -0.2697 0.2509 0.4459 0.101(4) Uiso calc R 1 . .
C C1 0.8578(2) -0.42097(13) 0.37589(14) 0.0537(4) Uani d . 1 . .
H H1 0.905(2) -0.5044(15) 0.4091(13) 0.064(5) Uiso d . 1 . .
B B2 0.7262(3) -0.39328(16) 0.28148(17) 0.0561(5) Uani d . 1 . .
H H2 0.6959(19) -0.4675(14) 0.2554(13) 0.064(5) Uiso d . 1 . .
B B3 0.9243(2) -0.38352(16) 0.23998(17) 0.0555(5) Uani d . 1 . .
H H3 1.012(2) -0.4499(15) 0.1888(13) 0.065(5) Uiso d . 1 . .
B B4 0.9825(2) -0.33524(16) 0.35199(17) 0.0535(5) Uani d . 1 . .
H H4 1.108(2) -0.3739(14) 0.3728(13) 0.064(5) Uiso d . 1 . .
B B5 0.8195(2) -0.31531(15) 0.46186(16) 0.0516(5) Uani d . 1 . .
H H5 0.8448(19) -0.3415(14) 0.5490(14) 0.062(5) Uiso d . 1 . .
B B6 0.6607(2) -0.35139(16) 0.41916(17) 0.0560(5) Uani d . 1 . .
H H6 0.588(2) -0.3994(14) 0.4814(13) 0.065(5) Uiso d . 1 . .
B B7 0.7589(2) -0.27118(15) 0.19136(16) 0.0503(4) Uani d . 1 . .
H H7 0.7377(18) -0.2580(13) 0.1044(13) 0.057(4) Uiso d . 1 . .
B B8 0.5950(2) -0.25187(16) 0.30200(17) 0.0523(5) Uani d . 1 . .
H H8 0.465(2) -0.2256(14) 0.2866(13) 0.067(5) Uiso d . 1 . .
B B9 0.6529(2) -0.20266(15) 0.41506(16) 0.0496(4) Uani d . 1 . .
H H9 0.5641(19) -0.1430(14) 0.4736(13) 0.057(4) Uiso d . 1 . .
B B10 0.8521(2) -0.19299(14) 0.37266(15) 0.0463(4) Uani d . 1 . .
H H10 0.8952(18) -0.1288(13) 0.4032(12) 0.054(4) Uiso d . 1 . .
B B11 0.9180(2) -0.23517(15) 0.23469(16) 0.0486(4) Uani d . 1 . .
H H11 1.002(2) -0.1994(14) 0.1743(13) 0.063(5) Uiso d . 1 . .
B B12 0.7131(2) -0.15303(14) 0.27349(14) 0.0436(4) Uani d . 1 . .
C C2 0.64183(18) -0.02308(13) 0.22826(12) 0.0467(4) Uani d . 1 . .
C C3 0.58462(17) 0.07904(13) 0.19784(12) 0.0446(4) Uani d . 1 . .
C C4 0.51356(16) 0.20251(12) 0.16824(12) 0.0420(3) Uani d . 1 . .
C C5 0.46196(19) 0.27790(14) 0.25139(15) 0.0503(4) Uani d . 1 . .
H H5A 0.4757(19) 0.2488(14) 0.3277(14) 0.059(5) Uiso d . 1 . .
C C6 0.3917(2) 0.39677(15) 0.22449(18) 0.0633(5) Uani d . 1 . .
H H6A 0.357(2) 0.4489(17) 0.2854(16) 0.078(6) Uiso d . 1 . .
C C7 0.3720(2) 0.44060(16) 0.11525(18) 0.0662(5) Uani d . 1 . .
H H7A 0.318(2) 0.5237(19) 0.0958(16) 0.089(6) Uiso d . 1 . .
C C8 0.4210(2) 0.36716(16) 0.03291(18) 0.0647(5) Uani d . 1 . .
H H8A 0.408(2) 0.3951(16) -0.0451(16) 0.074(5) Uiso d . 1 . .
C C9 0.4921(2) 0.24830(15) 0.05830(15) 0.0536(4) Uani d . 1 . .
H H9A 0.530(2) 0.1947(15) -0.0011(14) 0.062(5) Uiso d . 1 . .

loop_
_atom_site_aniso_label
_atom_site_aniso_U_11
_atom_site_aniso_U_22
_atom_site_aniso_U_33
_atom_site_aniso_U_12
_atom_site_aniso_U_13
_atom_site_aniso_U_23
N1 0.0430(7) 0.0412(7) 0.0525(7) -0.0178(6) -0.0068(6) -0.0043(5)
C11 0.0394(9) 0.0633(11) 0.0709(12) -0.0172(8) -0.0107(9) -0.0057(9)
C12 0.0600(12) 0.0723(13) 0.0766(13) 0.0020(10) -0.0135(10) 0.0039(10)
C13 0.0695(13) 0.0592(11) 0.0616(11) -0.0210(10) -0.0051(10) -0.0189(9)
C14 0.1051(18) 0.0901(16) 0.0746(14) -0.0207(13) 0.0179(13) -0.0270(12)
C15 0.0741(13) 0.0518(10) 0.0705(12) -0.0272(10) -0.0061(11) 0.0080(9)
C16 0.1112(18) 0.0705(13) 0.0693(13) -0.0084(12) -0.0202(13) 0.0107(10)
C17 0.0387(9) 0.0518(10) 0.0590(10) -0.0155(7) -0.0070(8) -0.0048(8)
C18 0.0640(12) 0.0628(11) 0.0675(11) -0.0110(9) -0.0052(9) -0.0162(9)
C1 0.0603(10) 0.0321(8) 0.0662(10) -0.0067(7) -0.0200(8) -0.0001(7)
B2 0.0654(13) 0.0385(9) 0.0701(12) -0.0170(9) -0.0233(10) -0.0037(9)
B3 0.0587(12) 0.0423(10) 0.0620(12) -0.0061(9) -0.0080(10) -0.0137(9)
B4 0.0475(11) 0.0417(9) 0.0684(12) -0.0036(8) -0.0184(9) -0.0056(8)
B5 0.0625(12) 0.0394(9) 0.0506(10) -0.0089(8) -0.0179(9) 0.0007(8)
B6 0.0575(12) 0.0431(10) 0.0645(12) -0.0158(9) -0.0070(10) 0.0033(9)
B7 0.0608(12) 0.0420(9) 0.0505(10) -0.0138(8) -0.0177(9) -0.0041(8)
B8 0.0461(11) 0.0437(10) 0.0675(12) -0.0125(8) -0.0165(9) 0.0008(8)
B9 0.0509(11) 0.0395(9) 0.0523(10) -0.0063(8) -0.0056(9) -0.0030(8)
B10 0.0515(10) 0.0353(8) 0.0540(10) -0.0106(8) -0.0171(8) -0.0035(7)
B11 0.0454(10) 0.0439(9) 0.0554(11) -0.0124(8) -0.0055(8) -0.0056(8)
B12 0.0453(10) 0.0358(8) 0.0496(10) -0.0092(7) -0.0126(8) -0.0035(7)
C2 0.0472(9) 0.0422(9) 0.0512(9) -0.0130(7) -0.0127(7) -0.0004(7)
C3 0.0393(8) 0.0413(8) 0.0530(9) -0.0125(7) -0.0115(7) 0.0025(7)
C4 0.0329(7) 0.0374(7) 0.0552(9) -0.0127(6) -0.0097(6) 0.0057(7)
C5 0.0447(9) 0.0457(9) 0.0557(10) -0.0120(7) -0.0045(7) 0.0034(7)
C6 0.0558(11) 0.0453(9) 0.0826(13) -0.0113(8) -0.0001(10) -0.0065(9)
C7 0.0557(11) 0.0400(9) 0.0959(15) -0.0129(8) -0.0150(10) 0.0160(10)
C8 0.0676(12) 0.0563(11) 0.0693(12) -0.0228(9) -0.0242(10) 0.0227(10)
C9 0.0554(10) 0.0491(9) 0.0581(10) -0.0189(8) -0.0156(8) 0.0055(8)

loop_
_atom_type_symbol
_atom_type_description
_atom_type_scat_dispersion_real
_atom_type_scat_dispersion_imag
_atom_type_scat_source
B B 0.0013 0.0007 'International Tables Vol C Tables 4.2.6.8 and 6.1.1.4'
C C 0.0033 0.0016 'International Tables Vol C Tables 4.2.6.8 and 6.1.1.4'
N N 0.0061 0.0033 'International Tables Vol C Tables 4.2.6.8 and 6.1.1.4'
H H 0.0000 0.0000 'International Tables Vol C Tables 4.2.6.8 and 6.1.1.4'

loop_
_geom_angle_atom_site_label_1
_geom_angle_atom_site_label_2
_geom_angle_atom_site_label_3
_geom_angle_site_symmetry_1
_geom_angle_site_symmetry_3
_geom_angle
_geom_angle_publ_flag
C13 N1 C17 . . 106.34(12) ?
C13 N1 C11 . . 110.83(14) ?
C17 N1 C11 . . 110.72(13) ?
C13 N1 C15 . . 111.48(14) ?
C17 N1 C15 . . 111.00(13) ?
C11 N1 C15 . . 106.54(13) ?
C12 C11 N1 . . 115.71(14) ?
C14 C13 N1 . . 115.43(16) ?
C16 C15 N1 . . 115.55(16) ?
C18 C17 N1 . . 116.43(13) ?
C3 C2 B12 . . 177.15(16) ?
C2 C3 C4 . . 176.64(17) ?
C5 C4 C9 . . 118.84(14) ?
C5 C4 C3 . . 119.59(14) ?
C9 C4 C3 . . 121.55(14) ?
C6 C5 C4 . . 120.32(16) ?
C7 C6 C5 . . 120.04(19) ?
C8 C7 C6 . . 120.15(17) ?
C7 C8 C9 . . 120.53(18) ?
C8 C9 C4 . . 120.11(18) ?

loop_
_geom_bond_atom_site_label_1
_geom_bond_atom_site_label_2
_geom_bond_site_symmetry_2
_geom_bond_distance
_geom_bond_publ_flag
N1 C13 . 1.511(2) ?
N1 C17 . 1.5173(19) ?
N1 C11 . 1.519(2) ?
N1 C15 . 1.521(2) ?
C11 C12 . 1.498(2) ?
C11 H11A . 0.991(19) ?
C11 H11B . 0.996(19) ?
C12 H12A . 0.9600 ?
C12 H12B . 0.9600 ?
C12 H12C . 0.9600 ?
C13 C14 . 1.509(3) ?
C13 H13A . 1.000(19) ?
C13 H13B . 0.973(19) ?
C14 H14A . 0.9600 ?
C14 H14B . 0.9600 ?
C14 H14C . 0.9600 ?
C15 C16 . 1.501(3) ?
C15 H15A . 1.041(19) ?
C15 H15B . 0.98(2) ?
C16 H16A . 0.9600 ?
C16 H16B . 0.9600 ?
C16 H16C . 0.9600 ?
C17 C18 . 1.497(2) ?
C17 H17A . 0.987(17) ?
C17 H17B . 0.942(17) ?
C18 H18A . 0.9600 ?
C18 H18B . 0.9600 ?
C18 H18C . 0.9600 ?
C1 B5 . 1.692(2) ?
C1 B4 . 1.698(3) ?
C1 B2 . 1.698(2) ?
C1 B3 . 1.699(3) ?
C1 B6 . 1.703(3) ?
C1 H1 . 1.010(17) ?
B2 B8 . 1.762(3) ?
B2 B7 . 1.767(3) ?
B2 B3 . 1.767(3) ?
B2 B6 . 1.773(3) ?
B2 H2 . 1.118(16) ?
B3 B7 . 1.767(3) ?
B3 B11 . 1.769(3) ?
B3 B4 . 1.775(3) ?
B3 H3 . 1.106(17) ?
B4 B5 . 1.767(3) ?
B4 B10 . 1.768(2) ?
B4 B11 . 1.772(3) ?
B4 H4 . 1.112(17) ?
B5 B10 . 1.764(2) ?
B5 B9 . 1.768(3) ?
B5 B6 . 1.771(3) ?
B5 H5 . 1.101(16) ?
B6 B8 . 1.771(3) ?
B6 B9 . 1.771(3) ?
B6 H6 . 1.117(17) ?
B7 B12 . 1.773(2) ?
B7 B11 . 1.777(3) ?
B7 B8 . 1.778(3) ?
B7 H7 . 1.087(15) ?
B8 B12 . 1.779(2) ?
B8 B9 . 1.791(3) ?
B8 H8 . 1.127(17) ?
B9 B10 . 1.778(3) ?
B9 B12 . 1.782(3) ?
B9 H9 . 1.118(16) ?
B10 B12 . 1.777(2) ?
B10 B11 . 1.778(3) ?
B10 H10 . 1.101(15) ?
B11 B12 . 1.785(3) ?
B11 H11 . 1.092(16) ?
B12 C2 . 1.548(2) ?
C2 C3 . 1.202(2) ?
C3 C4 . 1.4393(19) ?
C4 C5 . 1.389(2) ?
C4 C9 . 1.389(2) ?
C5 C6 . 1.385(2) ?
C5 H5A . 0.956(16) ?
C6 C7 . 1.373(3) ?
C6 H6A . 0.993(19) ?
C7 C8 . 1.366(3) ?
C7 H7A . 0.98(2) ?
C8 C9 . 1.383(2) ?
C8 H8A . 0.973(18) ?
C9 H9A . 0.990(17) ?

loop_
_geom_torsion_atom_site_label_1
_geom_torsion_atom_site_label_2
_geom_torsion_atom_site_label_3
_geom_torsion_atom_site_label_4
_geom_torsion_site_symmetry_1
_geom_torsion_site_symmetry_2
_geom_torsion_site_symmetry_3
_geom_torsion_site_symmetry_4
_geom_torsion
_geom_torsion_publ_flag
C2 C3 C4 C5 . . . . 8(3) ?
C2 C3 C4 C9 . . . . -171(3) ?
C9 C4 C5 C6 . . . . -0.6(2) ?
C3 C4 C5 C6 . . . . -179.29(14) ?
C4 C5 C6 C7 . . . . 0.4(3) ?
C5 C6 C7 C8 . . . . 0.2(3) ?
C6 C7 C8 C9 . . . . -0.5(3) ?
C7 C8 C9 C4 . . . . 0.2(3) ?
C5 C4 C9 C8 . . . . 0.3(2) ?
C3 C4 C9 C8 . . . . 178.98(15) ?
